data_7251232
loop_
_publ_author_name
'Zhao, Tian-Yi'
'Gao, Qian'
'Gao, Shu-Man'
'Chen, Zhen'
'Zhang, Wen-Jing'
'Fan, Wen-Jie'
'Liu, Hailong'
'Guo, Chunsheng'
'Zhang, Dong-Mei'
'Zhang, Xia'

_publ_section_title
;
 Synthesis, Structures and Cr 2 O 7 2-Fluorescent Sensing Properties of
 Novel Zn(&#x2161;)/Cd(&#x2161;) Metal-Organic Frameworks with Diverse
 N/O-Donor Ligands
;
_journal_name_full CrystEngComm
_journal_paper_doi 10.1039/D5CE00896D
_journal_year 2025
_chemical_formula_moiety '0.5(C92 H60 Cd6 N12 O32), 4(H2 O), 2(C4 H8 O2)'
_chemical_formula_sum 'C54 H54 Cd3 N6 O24'
_chemical_formula_weight 1508.23
_space_group_crystal_system monoclinic
_space_group_IT_number 14
_space_group_name_Hall '-P 2yn'
_space_group_name_H-M_alt 'P 1 21/n 1'
_atom_sites_solution_hydrogens mixed
_atom_sites_solution_primary dual
_audit_creation_date 2021-12-25
_audit_creation_method
;
Olex2 1.2
(compiled 2018.05.29 svn.r3508 for OlexSys, GUI svn.r5506)
;
_audit_update_record
;
2021-12-26 deposited with the CCDC.	2025-10-30 downloaded from the CCDC.
;
_cell_angle_alpha 90
_cell_angle_beta 95.2600(10)
_cell_angle_gamma 90
_cell_formula_units_Z 2
_cell_length_a 11.8343(2)
_cell_length_b 18.3219(4)
_cell_length_c 13.3714(3)
_cell_measurement_reflns_used 9956
_cell_measurement_temperature 150
_cell_measurement_theta_max 26.388
_cell_measurement_theta_min 2.655
_cell_volume 2887.07(10)
_computing_cell_refinement 'SAINT V8.40A (?, 2016)'
_computing_data_reduction 'SAINT V8.40A (?, 2016)'
_computing_molecular_graphics 'Olex2 (Dolomanov et al., 2009)'
_computing_publication_material 'Olex2 (Dolomanov et al., 2009)'
_computing_structure_refinement 'ShelXL (Sheldrick, 2015)'
_computing_structure_solution 'ShelXT (Sheldrick, 2015)'
_diffrn_ambient_temperature 150
_diffrn_measured_fraction_theta_full 0.986
_diffrn_measured_fraction_theta_max 0.983
_diffrn_measurement_device_type 'Bruker D8 VENTURE'
_diffrn_measurement_method '\f and \w scans'
_diffrn_radiation_type MoK\a
_diffrn_radiation_wavelength 0.71073
_diffrn_reflns_av_R_equivalents 0.0449
_diffrn_reflns_av_unetI/netI 0.0372
_diffrn_reflns_Laue_measured_fraction_full 0.986
_diffrn_reflns_Laue_measured_fraction_max 0.983
_diffrn_reflns_limit_h_max 13
_diffrn_reflns_limit_h_min -14
_diffrn_reflns_limit_k_max 22
_diffrn_reflns_limit_k_min -22
_diffrn_reflns_limit_l_max 15
_diffrn_reflns_limit_l_min -16
_diffrn_reflns_number 26540
_diffrn_reflns_point_group_measured_fraction_full 0.986
_diffrn_reflns_point_group_measured_fraction_max 0.983
_diffrn_reflns_theta_full 25.242
_diffrn_reflns_theta_max 26.402
_diffrn_reflns_theta_min 2.055
_diffrn_standards_number 0
_exptl_absorpt_coefficient_mu 1.184
_exptl_absorpt_correction_T_max 0.7454
_exptl_absorpt_correction_T_min 0.6583
_exptl_absorpt_correction_type multi-scan
_exptl_absorpt_process_details
'SADABS-2016/2 (Bruker,2016/2) was used for absorption correction. wR2(int) was 0.0662 before and 0.0546 after correction. The Ratio of minimum to maximum transmission is 0.8831. The \l/2 correction factor is Not present.'
_exptl_crystal_colour colourless
_exptl_crystal_colour_primary colourless
_exptl_crystal_density_diffrn 1.735
_exptl_crystal_description block
_exptl_crystal_F_000 1512
_exptl_crystal_size_max 0.12
_exptl_crystal_size_mid 0.08
_exptl_crystal_size_min 0.05
_refine_diff_density_max 1.822
_refine_diff_density_min -0.643
_refine_diff_density_rms 0.102
_refine_ls_extinction_method none
_refine_ls_goodness_of_fit_ref 1.058
_refine_ls_hydrogen_treatment constr
_refine_ls_matrix_type full
_refine_ls_number_parameters 437
_refine_ls_number_reflns 5823
_refine_ls_number_restraints 502
_refine_ls_restrained_S_all 1.031
_refine_ls_R_factor_all 0.0470
_refine_ls_R_factor_gt 0.0340
_refine_ls_shift/su_max 0.002
_refine_ls_shift/su_mean 0.000
_refine_ls_structure_factor_coef Fsqd
_refine_ls_weighting_details 'w=1/[\s^2^(Fo^2^)+(0.0265P)^2^+6.9471P] where P=(Fo^2^+2Fc^2^)/3'
_refine_ls_weighting_scheme calc
_refine_ls_wR_factor_gt 0.0720
_refine_ls_wR_factor_ref 0.0804
_reflns_Friedel_coverage 0.000
_reflns_number_gt 4863
_reflns_number_total 5823
_reflns_threshold_expression 'I > 2\s(I)'
_cod_data_source_file d5ce00896d2.cif
_cod_data_source_block gq1_0m
_cod_database_code 7251232
_shelx_shelxl_version_number 2018/3
_shelx_space_group_comment
;
The symmetry employed for this shelxl refinement is uniquely defined
by the following loop, which should always be used as a source of
symmetry information in preference to the above space-group names.
They are only intended as comments.
;
_shelx_estimated_absorpt_t_max 0.943
_shelx_estimated_absorpt_t_min 0.871
_olex2_refinement_description
;
1. Fixed Uiso
 At 1.2 times of:
  All C(H) groups, All C(H,H) groups, All C(H,H,H,H) groups
 At 1.5 times of:
  All O(H,H) groups
2. Rigid bond restraints
 All non-hydrogen atoms
 with sigma for 1-2 distances of 0.01 and sigma for 1-3 distances of 0.01
3. Uiso/Uaniso restraints and constraints
All non-hydrogen atoms have similar U: within 2A with sigma of 0.04 and sigma
for terminal atoms of 0.08
Uanis(O12) \\sim Ueq, Uanis(C26) \\sim Ueq, Uanis(C24) \\sim Ueq, Uanis(C29)
\\sim Ueq, Uanis(C28) \\sim Ueq: with sigma of 0.005 and sigma for terminal
atoms of 0.01
Uanis(O11) \\sim Ueq: with sigma of 0.005 and sigma for terminal atoms of 0.01
4. Others
 Fixed Sof: H24A(0.5) H24B(0.5) H24C(0.5) H24D(0.5) O12(0.5) C29(0.5)
 H29A(0.5) H29B(0.5) C28(0.5) H28A(0.5) H28B(0.5) C26(0.5) H26A(0.5) H26B(0.5)
 O11(0.5) C25(0.5) H25A(0.5) H25B(0.5) C30(0.5) H30A(0.5) H30B(0.5) C27(0.5)
 H27A(0.5) H27B(0.5)
5.a Free rotating group:
 O10(H10A,H10B), O9(H9A,H9B)
5.b Rotating group:
 O8(H8A,H8B)
5.c Secondary CH2 refined with riding coordinates:
 C24(H24A,H24B), C24(H24C,H24D), C29(H29A,H29B), C28(H28A,H28B), C26(H26A,
 H26B), C25(H25A,H25B), C30(H30A,H30B), C27(H27A,H27B)
5.d Aromatic/amide H refined with riding coordinates:
 C10(H10), C8(H8), C3(H3), C6(H6), C12(H12), C20(H20), C22(H22), C11(H11),
 C19(H19), C15(H15), C23(H23), C16(H16), C17(H17)
;
_olex2_submission_special_instructions 'No special instructions were received'

loop_
_space_group_symop_operation_xyz
'x, y, z'
'-x+1/2, y+1/2, -z+1/2'
'-x, -y, -z'
'x-1/2, -y-1/2, z-1/2'

loop_
_atom_site_label
_atom_site_type_symbol
_atom_site_fract_x
_atom_site_fract_y
_atom_site_fract_z
_atom_site_U_iso_or_equiv
_atom_site_adp_type
_atom_site_occupancy
_atom_site_site_symmetry_order
_atom_site_calc_flag
_atom_site_refinement_flags_posn
_atom_site_refinement_flags_adp
_atom_site_refinement_flags_occupancy
_atom_site_disorder_assembly
_atom_site_disorder_group
Cd1 Cd 1.000000 0.500000 1.000000 0.01789(9) Uani 1 2 d S TU P . .
Cd2 Cd 0.67147(2) 0.58216(2) 0.11058(2) 0.01727(8) Uani 1 1 d . U . . .
O1 O 0.8181(2) 0.54418(13) 1.01096(18) 0.0208(5) Uani 1 1 d . U . . .
O2 O 0.6422(2) 0.52953(13) 0.94366(19) 0.0231(5) Uani 1 1 d . U . . .
O7 O 0.7705(2) 0.54095(13) 0.2497(2) 0.0247(6) Uani 1 1 d . U . . .
O3 O 0.9362(2) 0.45015(14) 0.58513(18) 0.0221(5) Uani 1 1 d . U . . .
O6 O 0.6505(2) 0.45554(14) 0.19180(19) 0.0266(6) Uani 1 1 d . U . . .
O8 O 0.4873(2) 0.58375(15) 0.1361(2) 0.0310(6) Uani 1 1 d . U . . .
H8A H 0.462359 0.628573 0.131821 0.047 Uiso 1 1 d GR . . . .
H8B H 0.479124 0.570980 0.197848 0.047 Uiso 1 1 d GR . . . .
O4 O 0.8470(2) 0.19188(14) 0.4793(2) 0.0309(6) Uani 1 1 d . U . . .
N3 N 0.9036(2) 0.49411(15) 0.8413(2) 0.0166(6) Uani 1 1 d . U . . .
O5 O 0.7774(3) 0.19977(14) 0.3222(2) 0.0377(7) Uani 1 1 d . U . . .
N2 N 0.9241(3) 0.26491(16) 1.0405(2) 0.0261(7) Uani 1 1 d . U . . .
C5 C 0.8097(3) 0.22889(19) 0.4049(3) 0.0206(7) Uani 1 1 d . U . . .
N1 N 0.9356(3) 0.38415(17) 1.0269(2) 0.0262(7) Uani 1 1 d . U . . .
C14 C 0.7473(3) 0.52771(18) 0.9369(3) 0.0190(7) Uani 1 1 d . U . . .
C4 C 0.8104(3) 0.31110(18) 0.4133(3) 0.0182(7) Uani 1 1 d . U . . .
C10 C 0.9470(3) 0.47525(18) 0.7566(3) 0.0180(7) Uani 1 1 d . U . . .
H10 H 1.026320 0.466980 0.757649 0.022 Uiso 1 1 calc R . . . .
C8 C 0.8314(3) 0.46214(18) 0.4241(3) 0.0184(7) Uani 1 1 d . U . . .
H8 H 0.841022 0.513583 0.427406 0.022 Uiso 1 1 calc R . . . .
C2 C 0.7743(3) 0.42996(18) 0.3401(3) 0.0176(7) Uani 1 1 d . U . . .
C13 C 0.7910(3) 0.50548(18) 0.8399(3) 0.0172(7) Uani 1 1 d . U . . .
O10 O 1.0312(3) 0.2991(2) 0.7531(3) 0.0549(9) Uani 1 1 d . U . . .
H10A H 1.101284 0.313156 0.765422 0.082 Uiso 1 1 d G . . . .
H10B H 1.028651 0.260152 0.715769 0.082 Uiso 1 1 d G . . . .
C7 C 0.8737(3) 0.41854(19) 0.5023(3) 0.0193(7) Uani 1 1 d . U . . .
C21 C 0.9893(3) 0.03976(19) 1.0063(3) 0.0201(7) Uani 1 1 d . U . . .
C3 C 0.7633(3) 0.35426(18) 0.3344(3) 0.0181(7) Uani 1 1 d . U . . .
H3 H 0.723877 0.332243 0.277087 0.022 Uiso 1 1 calc R . . . .
C1 C 0.7278(3) 0.47785(19) 0.2545(3) 0.0192(7) Uani 1 1 d . U . . .
C9 C 0.8793(3) 0.46733(18) 0.6668(3) 0.0182(7) Uani 1 1 d . U . . .
C6 C 0.8644(3) 0.34343(19) 0.4988(3) 0.0196(7) Uani 1 1 d . U . . .
H6 H 0.894233 0.314374 0.553856 0.024 Uiso 1 1 calc R . . . .
O9 O 1.0221(4) 0.1722(2) 0.6432(4) 0.0914(17) Uani 1 1 d . U . . .
H9A H 0.965457 0.162912 0.598922 0.137 Uiso 1 1 d G . . . .
H9B H 1.046004 0.129468 0.664172 0.137 Uiso 1 1 d G . . . .
C12 C 0.7200(3) 0.4985(2) 0.7526(3) 0.0248(8) Uani 1 1 d . U . . .
H12 H 0.640946 0.507342 0.753357 0.030 Uiso 1 1 calc R . . . .
C18 C 0.9478(3) 0.18856(19) 1.0286(3) 0.0219(8) Uani 1 1 d . U . . .
C20 C 1.0037(3) 0.0894(2) 0.9292(3) 0.0281(9) Uani 1 1 d . U . . .
H20 H 1.028250 0.072193 0.867762 0.034 Uiso 1 1 calc R . . . .
C22 C 0.9535(4) 0.0678(2) 1.0947(3) 0.0313(9) Uani 1 1 d . U . . .
H22 H 0.942723 0.035436 1.148490 0.038 Uiso 1 1 calc R . . . .
C11 C 0.7638(3) 0.4785(2) 0.6640(3) 0.0271(8) Uani 1 1 d . U . . .
H11 H 0.715946 0.472654 0.603438 0.033 Uiso 1 1 calc R . . . .
O13 O 0.6410(4) 0.29406(19) 0.8421(4) 0.0809(14) Uani 1 1 d . U . . .
C19 C 0.9829(3) 0.1631(2) 0.9402(3) 0.0296(9) Uani 1 1 d . U . . .
H19 H 0.992900 0.195986 0.886772 0.035 Uiso 1 1 calc R . . . .
C15 C 0.9797(3) 0.3220(2) 1.0030(3) 0.0270(8) Uani 1 1 d . U . . .
H15 H 1.042783 0.317289 0.964315 0.032 Uiso 1 1 calc R . . . .
C23 C 0.9333(4) 0.1411(2) 1.1063(3) 0.0387(11) Uani 1 1 d . U . . .
H23 H 0.909436 0.158929 1.167653 0.046 Uiso 1 1 calc R . . . .
C16 C 0.8463(5) 0.3672(2) 1.0790(4) 0.0628(17) Uani 1 1 d . U . . .
H16 H 0.796747 0.401581 1.105315 0.075 Uiso 1 1 calc R . . . .
C17 C 0.8383(5) 0.2940(3) 1.0880(5) 0.072(2) Uani 1 1 d . U . . .
H17 H 0.783156 0.267973 1.121106 0.086 Uiso 1 1 calc R . . . .
C24 C 0.6223(5) 0.2324(3) 0.8916(5) 0.0700(16) Uani 1 1 d . U . . .
H24A H 0.565264 0.238896 0.940615 0.084 Uiso 0.5 1 calc R . . A 1
H24B H 0.692985 0.211768 0.925751 0.084 Uiso 0.5 1 calc R . . A 1
H24C H 0.673934 0.234277 0.954182 0.084 Uiso 0.5 1 calc R . . B 2
H24D H 0.544433 0.236742 0.912419 0.084 Uiso 0.5 1 calc R . . B 2
O12 O 0.6563(8) 0.1718(5) 0.7291(8) 0.062(2) Uani 0.5 1 d . U . C 1
C29 C 0.7451(10) 0.2843(8) 0.7961(9) 0.041(3) Uani 0.5 1 d . U . C 1
H29A H 0.801480 0.256774 0.840517 0.049 Uiso 0.5 1 calc R . . C 1
H29B H 0.778127 0.331770 0.778729 0.049 Uiso 0.5 1 calc R . . C 1
C28 C 0.7064(13) 0.2410(8) 0.7029(11) 0.053(3) Uani 0.5 1 d . U . C 1
H28A H 0.649763 0.269754 0.660345 0.063 Uiso 0.5 1 calc R . . C 1
H28B H 0.771967 0.231712 0.663797 0.063 Uiso 0.5 1 calc R . . C 1
C26 C 0.5727(10) 0.1827(7) 0.7926(10) 0.059(3) Uani 0.5 1 d . U . C 1
H26A H 0.545568 0.135026 0.815632 0.071 Uiso 0.5 1 calc R . . C 1
H26B H 0.507648 0.208260 0.756110 0.071 Uiso 0.5 1 calc R . . C 1
O11 O 0.7147(8) 0.1583(4) 0.7912(8) 0.073(2) Uani 0.5 1 d . U . C 2
C25 C 0.6300(14) 0.1663(7) 0.8576(12) 0.084(4) Uani 0.5 1 d . U . C 2
H25A H 0.556017 0.152083 0.822562 0.101 Uiso 0.5 1 calc R . . C 2
H25B H 0.646447 0.132670 0.915006 0.101 Uiso 0.5 1 calc R . . C 2
C30 C 0.7096(13) 0.2851(8) 0.7549(12) 0.062(4) Uani 0.5 1 d . U . C 2
H30A H 0.789899 0.297051 0.775859 0.074 Uiso 0.5 1 calc R . . C 2
H30B H 0.682022 0.319536 0.701061 0.074 Uiso 0.5 1 calc R . . C 2
C27 C 0.7020(16) 0.2073(9) 0.7142(12) 0.069(4) Uani 0.5 1 d . U . C 2
H27A H 0.627507 0.199908 0.675518 0.082 Uiso 0.5 1 calc R . . C 2
H27B H 0.761989 0.199409 0.668389 0.082 Uiso 0.5 1 calc R . . C 2

loop_
_atom_site_aniso_label
_atom_site_aniso_U_11
_atom_site_aniso_U_22
_atom_site_aniso_U_33
_atom_site_aniso_U_23
_atom_site_aniso_U_13
_atom_site_aniso_U_12
Cd1 0.01970(18) 0.01909(18) 0.01393(18) 0.00094(14) -0.00364(14) -0.00192(14)
Cd2 0.02032(13) 0.01640(13) 0.01513(14) -0.00175(10) 0.00174(10) 0.00055(10)
O1 0.0214(12) 0.0266(13) 0.0142(12) -0.0055(10) 0.0007(10) 0.0005(10)
O2 0.0197(12) 0.0261(13) 0.0238(14) -0.0071(11) 0.0041(11) 0.0003(10)
O7 0.0264(13) 0.0198(13) 0.0274(15) 0.0045(11) -0.0006(11) -0.0002(10)
O3 0.0216(12) 0.0314(14) 0.0136(12) -0.0074(11) 0.0033(10) -0.0062(11)
O6 0.0318(14) 0.0251(13) 0.0212(14) 0.0013(11) -0.0067(11) -0.0003(11)
O8 0.0236(13) 0.0287(14) 0.0414(18) -0.0072(13) 0.0068(12) -0.0021(11)
O4 0.0513(18) 0.0199(13) 0.0198(14) 0.0036(11) -0.0055(13) 0.0012(12)
N3 0.0191(14) 0.0180(14) 0.0126(14) -0.0015(11) 0.0009(11) -0.0016(11)
O5 0.063(2) 0.0178(13) 0.0288(16) -0.0050(12) -0.0161(14) 0.0020(13)
N2 0.0365(18) 0.0214(15) 0.0218(17) -0.0001(13) 0.0109(14) -0.0050(13)
C5 0.0213(17) 0.0188(17) 0.0224(19) 0.0019(15) 0.0049(15) -0.0014(14)
N1 0.0333(17) 0.0228(16) 0.0219(17) 0.0002(13) 0.0001(14) -0.0038(13)
C14 0.0225(17) 0.0129(16) 0.0213(18) -0.0001(14) 0.0015(15) -0.0005(13)
C4 0.0223(17) 0.0201(17) 0.0126(17) -0.0009(13) 0.0030(14) -0.0014(14)
C10 0.0174(16) 0.0185(17) 0.0175(17) -0.0024(14) -0.0010(14) -0.0016(13)
C8 0.0200(16) 0.0158(16) 0.0196(18) -0.0014(14) 0.0031(14) -0.0013(13)
C2 0.0166(16) 0.0203(17) 0.0162(17) -0.0006(13) 0.0031(14) 0.0007(13)
C13 0.0189(16) 0.0163(16) 0.0160(17) -0.0015(13) -0.0005(13) 0.0000(13)
O10 0.050(2) 0.050(2) 0.065(3) -0.0059(18) 0.0097(19) 0.0050(17)
C7 0.0182(16) 0.0276(18) 0.0124(16) -0.0071(14) 0.0037(14) -0.0042(14)
C21 0.0166(16) 0.0239(18) 0.0195(18) 0.0037(14) 0.0004(14) -0.0041(14)
C3 0.0196(16) 0.0179(16) 0.0165(18) -0.0059(13) 0.0001(14) -0.0012(13)
C1 0.0220(17) 0.0222(17) 0.0143(17) -0.0020(14) 0.0070(14) 0.0051(14)
C9 0.0230(17) 0.0163(16) 0.0150(17) -0.0024(13) 0.0005(14) -0.0018(14)
C6 0.0235(17) 0.0209(17) 0.0145(17) 0.0039(14) 0.0017(14) 0.0014(14)
O9 0.096(3) 0.053(2) 0.110(4) -0.028(2) -0.072(3) 0.028(2)
C12 0.0192(17) 0.039(2) 0.0161(18) -0.0038(16) 0.0024(14) -0.0009(16)
C18 0.0250(18) 0.0189(17) 0.0220(19) 0.0002(14) 0.0038(15) -0.0038(14)
C20 0.033(2) 0.0271(19) 0.026(2) 0.0066(16) 0.0121(17) 0.0101(16)
C22 0.049(3) 0.0227(19) 0.023(2) 0.0014(16) 0.0089(19) -0.0101(17)
C11 0.0215(17) 0.042(2) 0.0171(18) -0.0050(17) -0.0041(15) -0.0017(16)
O13 0.094(3) 0.0324(19) 0.127(4) -0.012(2) 0.071(3) -0.0001(19)
C19 0.032(2) 0.029(2) 0.029(2) 0.0101(17) 0.0087(17) 0.0085(17)
C15 0.0273(19) 0.0264(19) 0.029(2) 0.0112(16) 0.0089(17) 0.0042(15)
C23 0.067(3) 0.025(2) 0.026(2) -0.0029(17) 0.014(2) -0.010(2)
C16 0.103(4) 0.026(2) 0.071(4) -0.014(2) 0.069(4) -0.011(2)
C17 0.107(5) 0.029(2) 0.093(5) -0.017(3) 0.084(4) -0.015(3)
C24 0.069(3) 0.073(3) 0.070(3) 0.012(3) 0.021(3) 0.019(3)
O12 0.066(4) 0.054(4) 0.068(4) -0.017(3) 0.011(3) -0.002(3)
C29 0.036(4) 0.042(4) 0.045(5) -0.003(4) 0.007(3) 0.002(3)
C28 0.053(4) 0.055(5) 0.050(4) -0.003(4) 0.009(4) 0.000(4)
C26 0.057(4) 0.053(4) 0.069(5) -0.001(4) 0.012(4) -0.006(4)
O11 0.084(4) 0.054(3) 0.082(4) -0.009(3) 0.011(3) 0.021(3)
C25 0.112(10) 0.045(5) 0.101(10) 0.003(6) 0.043(8) 0.007(7)
C30 0.067(9) 0.046(6) 0.078(9) -0.004(7) 0.032(7) 0.007(6)
C27 0.081(9) 0.065(8) 0.063(7) -0.014(6) 0.020(7) 0.017(8)

loop_
_atom_type_symbol
_atom_type_description
_atom_type_scat_dispersion_real
_atom_type_scat_dispersion_imag
_atom_type_scat_source
C C 0.0033 0.0016 'International Tables Vol C Tables 4.2.6.8 and 6.1.1.4'
H H 0.0000 0.0000 'International Tables Vol C Tables 4.2.6.8 and 6.1.1.4'
Cd Cd -0.8075 1.2024 'International Tables Vol C Tables 4.2.6.8 and 6.1.1.4'
N N 0.0061 0.0033 'International Tables Vol C Tables 4.2.6.8 and 6.1.1.4'
O O 0.0106 0.0060 'International Tables Vol C Tables 4.2.6.8 and 6.1.1.4'

loop_
_geom_angle_atom_site_label_1
_geom_angle_atom_site_label_2
_geom_angle_atom_site_label_3
_geom_angle
_geom_angle_site_symmetry_1
_geom_angle_site_symmetry_3
_geom_angle_publ_flag
O1 Cd1 O1 180.0 3_767 . ?
N3 Cd1 O1 72.06(9) . . ?
N3 Cd1 O1 107.94(9) . 3_767 ?
N3 Cd1 O1 72.06(9) 3_767 3_767 ?
N3 Cd1 O1 107.94(9) 3_767 . ?
N3 Cd1 N3 180.0 . 3_767 ?
N1 Cd1 O1 90.62(10) . 3_767 ?
N1 Cd1 O1 89.38(10) . . ?
N1 Cd1 O1 89.38(10) 3_767 3_767 ?
N1 Cd1 O1 90.62(10) 3_767 . ?
N1 Cd1 N3 87.56(10) . . ?
N1 Cd1 N3 92.44(10) . 3_767 ?
N1 Cd1 N3 92.44(10) 3_767 . ?
N1 Cd1 N3 87.56(10) 3_767 3_767 ?
N1 Cd1 N1 180.0 3_767 . ?
O1 Cd2 O2 54.57(8) 1_554 1_554 ?
O1 Cd2 O6 94.34(8) 1_554 . ?
O1 Cd2 O5 107.52(10) 1_554 2_655 ?
O1 Cd2 C5 100.24(9) 1_554 2_655 ?
O1 Cd2 C14 27.51(9) 1_554 1_554 ?
O1 Cd2 C1 92.64(9) 1_554 . ?
O2 Cd2 O6 91.07(8) 1_554 . ?
O2 Cd2 C5 109.29(10) 1_554 2_655 ?
O2 Cd2 C14 27.15(9) 1_554 1_554 ?
O2 Cd2 C1 111.87(9) 1_554 . ?
O7 Cd2 O1 90.77(9) . 1_554 ?
O7 Cd2 O2 130.57(9) . 1_554 ?
O7 Cd2 O6 53.88(8) . . ?
O7 Cd2 O4 137.18(9) . 2_655 ?
O7 Cd2 O5 84.04(9) . 2_655 ?
O7 Cd2 C5 110.98(10) . 2_655 ?
O7 Cd2 C14 113.12(10) . 1_554 ?
O7 Cd2 C1 26.97(9) . . ?
O6 Cd2 C5 159.35(10) . 2_655 ?
O6 Cd2 C14 94.62(9) . 1_554 ?
O6 Cd2 C1 26.91(9) . . ?
O8 Cd2 O1 149.03(9) . 1_554 ?
O8 Cd2 O2 94.96(9) . 1_554 ?
O8 Cd2 O7 108.74(10) . . ?
O8 Cd2 O6 79.35(9) . . ?
O8 Cd2 O4 91.20(10) . 2_655 ?
O8 Cd2 O5 98.48(10) . 2_655 ?
O8 Cd2 C5 94.99(10) . 2_655 ?
O8 Cd2 C14 122.07(10) . 1_554 ?
O8 Cd2 C1 94.56(10) . . ?
O4 Cd2 O1 90.11(9) 2_655 1_554 ?
O4 Cd2 O2 82.55(9) 2_655 1_554 ?
O4 Cd2 O6 168.13(9) 2_655 . ?
O4 Cd2 O5 55.12(9) 2_655 2_655 ?
O4 Cd2 C5 27.50(10) 2_655 2_655 ?
O4 Cd2 C14 84.27(10) 2_655 1_554 ?
O4 Cd2 C1 163.88(10) 2_655 . ?
O5 Cd2 O2 135.55(9) 2_655 1_554 ?
O5 Cd2 O6 132.99(9) 2_655 . ?
O5 Cd2 C5 27.63(10) 2_655 2_655 ?
O5 Cd2 C14 123.58(10) 2_655 1_554 ?
O5 Cd2 C1 109.04(10) 2_655 . ?
C5 Cd2 C14 105.07(10) 2_655 1_554 ?
C5 Cd2 C1 136.63(11) 2_655 . ?
C1 Cd2 C14 105.17(10) . 1_554 ?
Cd1 O1 Cd2 149.83(11) . 1_556 ?
C14 O1 Cd1 114.6(2) . . ?
C14 O1 Cd2 92.5(2) . 1_556 ?
C14 O2 Cd2 91.0(2) . 1_556 ?
C1 O7 Cd2 99.7(2) . . ?
C9 O3 C7 117.5(3) . . ?
C1 O6 Cd2 84.0(2) . . ?
C5 O4 Cd2 92.7(2) . 2_645 ?
C10 N3 Cd1 126.5(2) . . ?
C10 N3 C13 119.0(3) . . ?
C13 N3 Cd1 114.2(2) . . ?
C5 O5 Cd2 90.3(2) . 2_645 ?
C15 N2 C18 127.1(3) . . ?
C17 N2 C18 126.6(3) . . ?
C17 N2 C15 106.3(3) . . ?
O4 C5 Cd2 59.80(18) . 2_645 ?
O4 C5 O5 121.8(3) . . ?
O4 C5 C4 118.8(3) . . ?
O5 C5 Cd2 62.05(19) . 2_645 ?
O5 C5 C4 119.3(3) . . ?
C4 C5 Cd2 174.9(2) . 2_645 ?
C15 N1 Cd1 128.5(3) . . ?
C15 N1 C16 105.9(3) . . ?
C16 N1 Cd1 125.4(3) . . ?
O1 C14 Cd2 59.98(17) . 1_556 ?
O1 C14 C13 119.0(3) . . ?
O2 C14 Cd2 61.83(18) . 1_556 ?
O2 C14 O1 121.5(3) . . ?
O2 C14 C13 119.5(3) . . ?
C13 C14 Cd2 174.5(2) . 1_556 ?
C3 C4 C5 120.7(3) . . ?
C6 C4 C5 119.1(3) . . ?
C6 C4 C3 120.2(3) . . ?
N3 C10 C9 121.8(3) . . ?
C7 C8 C2 119.1(3) . . ?
C8 C2 C3 120.2(3) . . ?
C8 C2 C1 119.0(3) . . ?
C3 C2 C1 120.8(3) . . ?
N3 C13 C14 116.7(3) . . ?
N3 C13 C12 121.6(3) . . ?
C12 C13 C14 121.7(3) . . ?
C8 C7 O3 119.4(3) . . ?
C8 C7 C6 122.1(3) . . ?
C6 C7 O3 118.3(3) . . ?
C20 C21 C21 121.4(4) . 3_757 ?
C22 C21 C21 121.6(4) . 3_757 ?
C22 C21 C20 117.0(3) . . ?
C4 C3 C2 119.6(3) . . ?
O7 C1 Cd2 53.28(17) . . ?
O7 C1 C2 116.8(3) . . ?
O6 C1 Cd2 69.06(19) . . ?
O6 C1 O7 122.3(3) . . ?
O6 C1 C2 120.8(3) . . ?
C2 C1 Cd2 170.1(2) . . ?
O3 C9 C10 115.2(3) . . ?
O3 C9 C11 124.8(3) . . ?
C11 C9 C10 120.0(3) . . ?
C7 C6 C4 118.8(3) . . ?
C13 C12 C11 120.1(3) . . ?
C19 C18 N2 120.2(3) . . ?
C19 C18 C23 120.3(4) . . ?
C23 C18 N2 119.5(3) . . ?
C19 C20 C21 121.5(4) . . ?
C23 C22 C21 121.8(4) . . ?
C9 C11 C12 117.6(3) . . ?
C24 O13 C29 107.1(7) . . ?
C24 O13 C30 114.9(7) . . ?
C18 C19 C20 119.7(4) . . ?
N1 C15 N2 111.3(3) . . ?
C22 C23 C18 119.8(4) . . ?
C17 C16 N1 109.8(4) . . ?
C16 C17 N2 106.7(4) . . ?
O13 C24 C26 97.5(6) . . ?
C25 C24 O13 126.4(9) . . ?
C26 O12 C28 110.7(10) . . ?
O13 C29 C28 102.2(10) . . ?
O12 C28 C29 111.0(11) . . ?
O12 C26 C24 110.4(8) . . ?
C27 O11 C25 111.8(11) . . ?
C24 C25 O11 113.4(11) . . ?
O13 C30 C27 111.3(11) . . ?
O11 C27 C30 110.3(13) . . ?

loop_
_geom_bond_atom_site_label_1
_geom_bond_atom_site_label_2
_geom_bond_distance
_geom_bond_site_symmetry_2
_geom_bond_publ_flag
Cd1 O1 2.318(2) . ?
Cd1 O1 2.318(2) 3_767 ?
Cd1 N3 2.317(3) . ?
Cd1 N3 2.317(3) 3_767 ?
Cd1 N1 2.295(3) . ?
Cd1 N1 2.295(3) 3_767 ?
Cd2 O1 2.386(2) 1_554 ?
Cd2 O2 2.427(2) 1_554 ?
Cd2 O7 2.237(2) . ?
Cd2 O6 2.583(3) . ?
Cd2 O8 2.237(3) . ?
Cd2 O4 2.342(3) 2_655 ?
Cd2 O5 2.391(3) 2_655 ?
Cd2 C5 2.707(3) 2_655 ?
Cd2 C14 2.753(4) 1_554 ?
Cd2 C1 2.751(3) . ?
O1 C14 1.273(4) . ?
O2 C14 1.256(4) . ?
O7 C1 1.266(4) . ?
O3 C7 1.399(4) . ?
O3 C9 1.371(4) . ?
O6 C1 1.252(4) . ?
O4 C5 1.251(4) . ?
N3 C10 1.331(4) . ?
N3 C13 1.347(4) . ?
O5 C5 1.255(4) . ?
N2 C18 1.438(5) . ?
N2 C15 1.356(5) . ?
N2 C17 1.355(6) . ?
C5 C4 1.510(5) . ?
N1 C15 1.305(5) . ?
N1 C16 1.354(6) . ?
C14 C13 1.497(5) . ?
C4 C3 1.393(5) . ?
C4 C6 1.390(5) . ?
C10 C9 1.389(5) . ?
C8 C2 1.388(5) . ?
C8 C7 1.374(5) . ?
C2 C3 1.394(5) . ?
C2 C1 1.506(5) . ?
C13 C12 1.380(5) . ?
C7 C6 1.381(5) . ?
C21 C21 1.491(7) 3_757 ?
C21 C20 1.397(5) . ?
C21 C22 1.390(5) . ?
C9 C11 1.379(5) . ?
C12 C11 1.386(5) . ?
C18 C19 1.370(5) . ?
C18 C23 1.377(5) . ?
C20 C19 1.383(5) . ?
C22 C23 1.376(6) . ?
O13 C24 1.339(7) . ?
O13 C29 1.437(13) . ?
O13 C30 1.490(14) . ?
C16 C17 1.350(6) . ?
C24 C26 1.668(13) . ?
C24 C25 1.299(13) . ?
O12 C28 1.456(15) . ?
O12 C26 1.377(14) . ?
C29 C28 1.512(18) . ?
O11 C25 1.406(15) . ?
O11 C27 1.364(18) . ?
C30 C27 1.525(19) . ?
